data_4066328
loop_
_publ_author_name
'Suzuki, Eiji'
'Komuro, Takashi'
'Kanno, Yuto'
'Okazaki, Masaaki'
'Tobita, Hiromi'

_publ_section_title
;
 Facile 1,2-Migration of a Methyl Group on a
 {Dimethoxy(methyl)silyl}tungsten Complex: Formation of a Base-Stabilized
 (Dimethoxysilylene)(methyl) Complex&#x2020;
;
_journal_issue 21
_journal_name_full Organometallics
_journal_page_first 5296
_journal_paper_doi 10.1021/om100399s
_journal_volume 29
_journal_year 2010
_chemical_formula_moiety 'C25 H40 N2 O2 Si W'
_chemical_formula_sum 'C25 H40 N2 O2 Si W'
_chemical_formula_weight 612.53
_chemical_name_systematic
; 
 ? 
;
_space_group_IT_number 61
_symmetry_cell_setting orthorhombic
_symmetry_Int_Tables_number 61
_symmetry_space_group_name_Hall '-P 2ac 2ab'
_symmetry_space_group_name_H-M 'P b c a'
_atom_sites_solution_hydrogens geom
_atom_sites_solution_primary heavy
_atom_sites_solution_secondary difmap
_audit_creation_method SHELXL-97
_cell_angle_alpha 90.00
_cell_angle_beta 90.00
_cell_angle_gamma 90.00
_cell_formula_units_Z 8
_cell_length_a 13.4319(2)
_cell_length_b 28.3133(3)
_cell_length_c 13.60540(10)
_cell_measurement_reflns_used 57560
_cell_measurement_temperature 150(2)
_cell_measurement_theta_max 27.5
_cell_measurement_theta_min 1.5
_cell_volume 5174.15(10)
_computing_cell_refinement PROCESS-AUTO
_computing_data_collection PROCESS-AUTO
_computing_data_reduction 'teXsan Ver. 1.11'
_computing_molecular_graphics ORTEP-3
_computing_structure_refinement 'SHELXL-97 (Sheldrick, 1997)'
_computing_structure_solution 'DIRDIF99 (PATTY)'
_diffrn_ambient_temperature 150(2)
_diffrn_detector_area_resol_mean 10.00
_diffrn_measured_fraction_theta_full 0.995
_diffrn_measured_fraction_theta_max 0.995
_diffrn_measurement_device_type 'Rigaku RAXIS-RAPID Imaging Plate'
_diffrn_measurement_method \w
_diffrn_radiation_monochromator graphite
_diffrn_radiation_type MoK\a
_diffrn_radiation_wavelength 0.71069
_diffrn_reflns_av_R_equivalents 0.0551
_diffrn_reflns_av_sigmaI/netI 0.0261
_diffrn_reflns_limit_h_max 17
_diffrn_reflns_limit_h_min -17
_diffrn_reflns_limit_k_max 36
_diffrn_reflns_limit_k_min -36
_diffrn_reflns_limit_l_max 15
_diffrn_reflns_limit_l_min -17
_diffrn_reflns_number 39956
_diffrn_reflns_theta_full 27.48
_diffrn_reflns_theta_max 27.48
_diffrn_reflns_theta_min 1.44
_exptl_absorpt_coefficient_mu 4.534
_exptl_absorpt_correction_T_max 0.6857
_exptl_absorpt_correction_T_min 0.6475
_exptl_absorpt_correction_type numerical
_exptl_absorpt_process_details
; 
HIGASHI, T. (1999). Shape - Program to obtain Crystal Shape using CCD camera.
Rigaku Corporation, Tokyo, Japan. 
HIGASHI, T. (1999). Numabs - Numerical Absorption Correction,
Rigaku Corporation, Tokyo, Japan. 
;
_exptl_crystal_colour yellow
_exptl_crystal_density_diffrn 1.573
_exptl_crystal_density_method 'not measured'
_exptl_crystal_description block
_exptl_crystal_F_000 2464
_exptl_crystal_size_max 0.11
_exptl_crystal_size_mid 0.11
_exptl_crystal_size_min 0.09
_refine_diff_density_max 1.429
_refine_diff_density_min -1.669
_refine_diff_density_rms 0.156
_refine_ls_extinction_method none
_refine_ls_goodness_of_fit_ref 1.456
_refine_ls_hydrogen_treatment constr
_refine_ls_matrix_type full
_refine_ls_number_parameters 290
_refine_ls_number_reflns 5908
_refine_ls_number_restraints 0
_refine_ls_restrained_S_all 1.456
_refine_ls_R_factor_all 0.0595
_refine_ls_R_factor_gt 0.0458
_refine_ls_shift/su_max 0.000
_refine_ls_shift/su_mean 0.000
_refine_ls_structure_factor_coef Fsqd
_refine_ls_weighting_details 'calc w=1/[\s^2^(Fo^2^)+(0.0317P)^2^+14.4367P] where P=(Fo^2^+2Fc^2^)/3'
_refine_ls_weighting_scheme calc
_refine_ls_wR_factor_gt 0.0852
_refine_ls_wR_factor_ref 0.0961
_reflns_number_gt 5091
_reflns_number_total 5908
_reflns_threshold_expression >2\s(I)
_cod_data_source_file om100399s_si_002.cif
_cod_data_source_block complex-2b
_cod_database_code 4066328

loop_
_symmetry_equiv_pos_as_xyz
'x, y, z'
'-x+1/2, -y, z+1/2'
'x+1/2, -y+1/2, -z'
'-x, y+1/2, -z+1/2'
'-x, -y, -z'
'x-1/2, y, -z-1/2'
'-x-1/2, y-1/2, z'
'x, -y-1/2, z-1/2'

loop_
_atom_site_label
_atom_site_type_symbol
_atom_site_fract_x
_atom_site_fract_y
_atom_site_fract_z
_atom_site_U_iso_or_equiv
_atom_site_adp_type
_atom_site_occupancy
_atom_site_symmetry_multiplicity
_atom_site_calc_flag
_atom_site_refinement_flags
W1 W 0.230564(16) 0.156798(7) 0.019048(15) 0.01231(8) Uani 1 1 d .
Si1 Si 0.33735(11) 0.07907(5) 0.00398(10) 0.0135(3) Uani 1 1 d .
O1 O 0.3620(4) 0.14968(16) 0.2071(3) 0.0288(11) Uani 1 1 d .
O2 O 0.3628(3) 0.15632(17) -0.1687(3) 0.0269(10) Uani 1 1 d .
N1 N 0.2720(4) 0.23300(16) 0.0219(3) 0.0161(9) Uani 1 1 d .
N2 N 0.3122(4) 0.38067(16) 0.0282(4) 0.0213(10) Uani 1 1 d .
C1 C 0.3168(4) 0.1517(2) 0.1329(4) 0.0184(11) Uani 1 1 d .
C2 C 0.3186(4) 0.1562(2) -0.0949(4) 0.0180(11) Uani 1 1 d .
C3 C 0.3064(5) 0.0274(2) 0.0888(4) 0.0206(12) Uani 1 1 d .
H1 H 0.2349 0.0200 0.0798 0.025 Uiso 1 1 calc R
H2 H 0.3443 -0.0003 0.0651 0.025 Uiso 1 1 calc R
C4 C 0.3250(5) 0.0316(2) 0.1994(4) 0.0277(14) Uani 1 1 d .
H3 H 0.3961 0.0371 0.2112 0.042 Uiso 1 1 calc R
H4 H 0.3044 0.0024 0.2321 0.042 Uiso 1 1 calc R
H5 H 0.2865 0.0582 0.2258 0.042 Uiso 1 1 calc R
C5 C 0.4761(4) 0.0873(2) 0.0310(5) 0.0207(12) Uani 1 1 d .
H6 H 0.4838 0.0888 0.1033 0.025 Uiso 1 1 calc R
H7 H 0.5107 0.0583 0.0088 0.025 Uiso 1 1 calc R
C6 C 0.5318(5) 0.1289(3) -0.0116(6) 0.0383(18) Uani 1 1 d .
H8 H 0.5407 0.1243 -0.0825 0.057 Uiso 1 1 calc R
H9 H 0.5971 0.1315 0.0201 0.057 Uiso 1 1 calc R
H10 H 0.4938 0.1579 -0.0001 0.057 Uiso 1 1 calc R
C7 C 0.3266(5) 0.0487(2) -0.1220(4) 0.0236(13) Uani 1 1 d .
H11 H 0.2826 0.0208 -0.1143 0.028 Uiso 1 1 calc R
H12 H 0.2928 0.0708 -0.1674 0.028 Uiso 1 1 calc R
C8 C 0.4212(6) 0.0324(3) -0.1706(5) 0.0401(18) Uani 1 1 d .
H13 H 0.4647 0.0596 -0.1823 0.060 Uiso 1 1 calc R
H14 H 0.4053 0.0172 -0.2334 0.060 Uiso 1 1 calc R
H15 H 0.4553 0.0097 -0.1277 0.060 Uiso 1 1 calc R
C9 C 0.2767(4) 0.2579(2) 0.1067(4) 0.0170(11) Uani 1 1 d .
H16 H 0.2702 0.2409 0.1666 0.020 Uiso 1 1 calc R
C10 C 0.2903(4) 0.3062(2) 0.1124(4) 0.0193(13) Uani 1 1 d .
H17 H 0.2927 0.3214 0.1745 0.023 Uiso 1 1 calc R
C11 C 0.3005(4) 0.33263(19) 0.0254(4) 0.0161(11) Uani 1 1 d .
C12 C 0.2986(4) 0.3071(2) -0.0628(5) 0.0191(12) Uani 1 1 d .
H18 H 0.3074 0.3228 -0.1238 0.023 Uiso 1 1 calc R
C13 C 0.2840(4) 0.2592(2) -0.0605(5) 0.0165(11) Uani 1 1 d .
H19 H 0.2821 0.2431 -0.1217 0.020 Uiso 1 1 calc R
C14 C 0.2984(5) 0.4056(2) 0.1196(5) 0.0272(14) Uani 1 1 d .
H20 H 0.2300 0.4010 0.1427 0.041 Uiso 1 1 calc R
H21 H 0.3108 0.4393 0.1095 0.041 Uiso 1 1 calc R
H22 H 0.3451 0.3933 0.1688 0.041 Uiso 1 1 calc R
C15 C 0.3140(6) 0.4074(2) -0.0626(5) 0.0271(14) Uani 1 1 d .
H23 H 0.3614 0.3929 -0.1083 0.041 Uiso 1 1 calc R
H24 H 0.3344 0.4399 -0.0489 0.041 Uiso 1 1 calc R
H25 H 0.2474 0.4074 -0.0921 0.041 Uiso 1 1 calc R
C16 C 0.0893(4) 0.1099(2) -0.0118(5) 0.0202(12) Uani 1 1 d .
C17 C 0.0783(4) 0.1514(2) -0.0702(4) 0.0194(12) Uani 1 1 d .
C18 C 0.0704(4) 0.1903(2) -0.0067(5) 0.0226(13) Uani 1 1 d .
C19 C 0.0776(5) 0.1739(2) 0.0923(5) 0.0219(13) Uani 1 1 d .
C20 C 0.0882(4) 0.1238(2) 0.0893(4) 0.0192(12) Uani 1 1 d .
C21 C 0.0768(5) 0.0608(2) -0.0512(6) 0.0357(17) Uani 1 1 d .
H26 H 0.0059 0.0544 -0.0619 0.054 Uiso 1 1 calc R
H27 H 0.1036 0.0380 -0.0038 0.054 Uiso 1 1 calc R
H28 H 0.1127 0.0578 -0.1136 0.054 Uiso 1 1 calc R
C22 C 0.0697(6) 0.1525(3) -0.1815(5) 0.0407(19) Uani 1 1 d .
H29 H -0.0008 0.1527 -0.2002 0.061 Uiso 1 1 calc R
H30 H 0.1023 0.1246 -0.2093 0.061 Uiso 1 1 calc R
H31 H 0.1019 0.1811 -0.2067 0.061 Uiso 1 1 calc R
C23 C 0.0492(5) 0.2403(2) -0.0367(6) 0.0365(18) Uani 1 1 d .
H32 H 0.0737 0.2455 -0.1037 0.055 Uiso 1 1 calc R
H33 H 0.0829 0.2620 0.0085 0.055 Uiso 1 1 calc R
H34 H -0.0227 0.2459 -0.0346 0.055 Uiso 1 1 calc R
C24 C 0.0615(5) 0.2035(3) 0.1840(5) 0.0348(17) Uani 1 1 d .
H35 H 0.0840 0.2359 0.1718 0.052 Uiso 1 1 calc R
H36 H 0.0996 0.1900 0.2386 0.052 Uiso 1 1 calc R
H37 H -0.0094 0.2037 0.2008 0.052 Uiso 1 1 calc R
C25 C 0.0819(5) 0.0913(3) 0.1759(5) 0.0353(17) Uani 1 1 d .
H38 H 0.1162 0.1055 0.2321 0.053 Uiso 1 1 calc R
H39 H 0.1135 0.0611 0.1595 0.053 Uiso 1 1 calc R
H40 H 0.0119 0.0859 0.1927 0.053 Uiso 1 1 calc R

loop_
_atom_site_aniso_label
_atom_site_aniso_U_11
_atom_site_aniso_U_22
_atom_site_aniso_U_33
_atom_site_aniso_U_23
_atom_site_aniso_U_13
_atom_site_aniso_U_12
W1 0.01207(11) 0.01316(11) 0.01171(11) 0.00003(8) 0.00016(9) -0.00133(9)
Si1 0.0174(7) 0.0133(6) 0.0097(7) -0.0002(5) -0.0004(6) -0.0007(6)
O1 0.039(3) 0.028(3) 0.020(2) -0.0031(18) -0.012(2) 0.004(2)
O2 0.032(3) 0.031(2) 0.017(2) 0.0050(19) 0.0086(19) 0.004(2)
N1 0.015(2) 0.020(2) 0.013(2) 0.0017(18) 0.000(2) -0.0013(19)
N2 0.031(3) 0.012(2) 0.021(3) 0.0024(19) 0.002(2) 0.002(2)
C1 0.018(3) 0.017(3) 0.020(3) 0.000(2) 0.002(3) 0.002(2)
C2 0.018(3) 0.017(3) 0.018(3) 0.001(2) -0.004(2) -0.003(2)
C3 0.022(3) 0.011(3) 0.028(3) 0.004(2) 0.002(3) -0.001(2)
C4 0.032(4) 0.025(3) 0.026(3) 0.005(3) 0.000(3) -0.004(3)
C5 0.017(3) 0.021(3) 0.024(3) 0.001(2) 0.000(2) 0.001(2)
C6 0.016(3) 0.035(4) 0.064(5) 0.008(4) -0.001(3) -0.004(3)
C7 0.034(4) 0.016(3) 0.021(3) -0.004(2) -0.001(3) -0.001(3)
C8 0.050(5) 0.043(4) 0.027(4) -0.009(3) -0.003(3) 0.020(4)
C9 0.021(3) 0.018(3) 0.012(3) -0.002(2) -0.001(2) -0.001(2)
C10 0.019(3) 0.019(3) 0.020(3) -0.003(2) 0.000(2) 0.000(2)
C11 0.012(2) 0.015(2) 0.021(3) 0.002(2) -0.001(2) -0.001(2)
C12 0.018(3) 0.022(3) 0.017(3) 0.004(2) 0.000(2) 0.000(2)
C13 0.012(3) 0.018(3) 0.019(3) -0.001(2) 0.001(2) 0.001(2)
C14 0.039(4) 0.017(3) 0.026(3) -0.002(2) -0.002(3) 0.003(3)
C15 0.040(4) 0.016(3) 0.026(3) 0.005(2) 0.000(3) -0.004(3)
C16 0.011(2) 0.025(3) 0.024(3) 0.000(3) -0.005(2) -0.005(2)
C17 0.012(3) 0.024(3) 0.022(3) 0.002(2) -0.004(2) 0.001(2)
C18 0.008(2) 0.024(3) 0.036(4) 0.005(3) 0.001(3) -0.002(2)
C19 0.017(3) 0.022(3) 0.027(3) -0.002(2) 0.004(3) -0.003(2)
C20 0.015(3) 0.022(3) 0.020(3) 0.003(2) 0.002(2) -0.003(2)
C21 0.021(3) 0.032(4) 0.054(5) -0.010(3) -0.008(3) 0.000(3)
C22 0.024(4) 0.064(5) 0.034(4) -0.001(4) -0.009(3) -0.003(4)
C23 0.016(3) 0.031(4) 0.063(5) 0.014(3) 0.003(3) 0.004(3)
C24 0.022(3) 0.045(4) 0.038(4) -0.017(3) 0.015(3) -0.007(3)
C25 0.025(4) 0.047(4) 0.034(4) 0.019(3) 0.004(3) -0.003(3)

loop_
_atom_type_symbol
_atom_type_description
_atom_type_scat_dispersion_real
_atom_type_scat_dispersion_imag
_atom_type_scat_source
C C 0.0033 0.0016 'International Tables Vol C Tables 4.2.6.8 and 6.1.1.4'
H H 0.0000 0.0000 'International Tables Vol C Tables 4.2.6.8 and 6.1.1.4'
N N 0.0061 0.0033 'International Tables Vol C Tables 4.2.6.8 and 6.1.1.4'
O O 0.0106 0.0060 'International Tables Vol C Tables 4.2.6.8 and 6.1.1.4'
Si Si 0.0817 0.0704 'International Tables Vol C Tables 4.2.6.8 and 6.1.1.4'
W W -0.8490 6.8722 'International Tables Vol C Tables 4.2.6.8 and 6.1.1.4'

loop_
_geom_angle_atom_site_label_1
_geom_angle_atom_site_label_2
_geom_angle_atom_site_label_3
_geom_angle
C1 W1 C2 105.8(2)
C1 W1 N1 84.8(2)
C2 W1 N1 82.6(2)
C1 W1 C20 97.6(2)
C2 W1 C20 145.0(2)
N1 W1 C20 125.80(19)
C1 W1 C19 101.5(2)
C2 W1 C19 151.0(2)
N1 W1 C19 90.7(2)
C20 W1 C19 35.6(2)
C1 W1 C16 125.5(2)
C2 W1 C16 110.0(2)
N1 W1 C16 138.7(2)
C20 W1 C16 35.5(2)
C19 W1 C16 58.9(2)
C1 W1 C18 133.5(2)
C2 W1 C18 115.8(2)
N1 W1 C18 80.94(19)
C20 W1 C18 58.5(2)
C19 W1 C18 35.3(2)
C16 W1 C18 57.9(2)
C1 W1 C17 156.1(2)
C2 W1 C17 96.6(2)
N1 W1 C17 106.57(19)
C20 W1 C17 58.6(2)
C19 W1 C17 58.4(2)
C16 W1 C17 35.0(2)
C18 W1 C17 34.3(2)
C1 W1 Si1 71.00(17)
C2 W1 Si1 66.45(18)
N1 W1 Si1 132.39(13)
C20 W1 Si1 98.28(15)
C19 W1 Si1 133.27(16)
C16 W1 Si1 87.32(15)
C18 W1 Si1 144.51(15)
C17 W1 Si1 111.94(15)
C3 Si1 C5 100.9(3)
C3 Si1 C7 100.3(3)
C5 Si1 C7 107.4(3)
C3 Si1 W1 118.3(2)
C5 Si1 W1 114.42(19)
C7 Si1 W1 113.7(2)
C9 N1 C13 114.5(5)
C9 N1 W1 122.0(4)
C13 N1 W1 123.2(4)
C11 N2 C14 119.6(5)
C11 N2 C15 119.8(5)
C14 N2 C15 118.9(5)
O1 C1 W1 174.1(5)
O2 C2 W1 173.3(5)
C4 C3 Si1 119.9(4)
C4 C3 H1 107.3
Si1 C3 H1 107.3
C4 C3 H2 107.3
Si1 C3 H2 107.3
H1 C3 H2 106.9
C3 C4 H3 109.5
C3 C4 H4 109.5
H3 C4 H4 109.5
C3 C4 H5 109.5
H3 C4 H5 109.5
H4 C4 H5 109.5
C6 C5 Si1 120.2(4)
C6 C5 H6 107.3
Si1 C5 H6 107.3
C6 C5 H7 107.3
Si1 C5 H7 107.3
H6 C5 H7 106.9
C5 C6 H8 109.5
C5 C6 H9 109.5
H8 C6 H9 109.5
C5 C6 H10 109.5
H8 C6 H10 109.5
H9 C6 H10 109.5
C8 C7 Si1 117.7(5)
C8 C7 H11 107.9
Si1 C7 H11 107.9
C8 C7 H12 107.9
Si1 C7 H12 107.9
H11 C7 H12 107.2
C7 C8 H13 109.5
C7 C8 H14 109.5
H13 C8 H14 109.5
C7 C8 H15 109.5
H13 C8 H15 109.5
H14 C8 H15 109.5
N1 C9 C10 124.7(5)
N1 C9 H16 117.7
C10 C9 H16 117.7
C9 C10 C11 119.5(5)
C9 C10 H17 120.2
C11 C10 H17 120.2
N2 C11 C12 122.6(5)
N2 C11 C10 121.1(5)
C12 C11 C10 116.3(5)
C13 C12 C11 119.6(6)
C13 C12 H18 120.2
C11 C12 H18 120.2
N1 C13 C12 125.4(6)
N1 C13 H19 117.3
C12 C13 H19 117.3
N2 C14 H20 109.5
N2 C14 H21 109.5
H20 C14 H21 109.5
N2 C14 H22 109.5
H20 C14 H22 109.5
H21 C14 H22 109.5
N2 C15 H23 109.5
N2 C15 H24 109.5
H23 C15 H24 109.5
N2 C15 H25 109.5
H23 C15 H25 109.5
H24 C15 H25 109.5
C17 C16 C20 107.8(5)
C17 C16 C21 123.6(6)
C20 C16 C21 126.8(6)
C17 C16 W1 73.6(3)
C20 C16 W1 71.4(3)
C21 C16 W1 132.7(4)
C18 C17 C16 108.1(5)
C18 C17 C22 126.2(6)
C16 C17 C22 125.5(6)
C18 C17 W1 72.6(3)
C16 C17 W1 71.4(3)
C22 C17 W1 124.9(4)
C17 C18 C19 108.7(5)
C17 C18 C23 125.9(6)
C19 C18 C23 125.2(6)
C17 C18 W1 73.1(3)
C19 C18 W1 70.7(3)
C23 C18 W1 126.0(4)
C20 C19 C18 107.6(5)
C20 C19 C24 125.9(6)
C18 C19 C24 125.9(6)
C20 C19 W1 72.2(3)
C18 C19 W1 74.0(3)
C24 C19 W1 126.2(4)
C19 C20 C16 107.7(5)
C19 C20 C25 125.7(6)
C16 C20 C25 125.9(6)
C19 C20 W1 72.3(3)
C16 C20 W1 73.0(3)
C25 C20 W1 127.9(4)
C16 C21 H26 109.5
C16 C21 H27 109.5
H26 C21 H27 109.5
C16 C21 H28 109.5
H26 C21 H28 109.5
H27 C21 H28 109.5
C17 C22 H29 109.5
C17 C22 H30 109.5
H29 C22 H30 109.5
C17 C22 H31 109.5
H29 C22 H31 109.5
H30 C22 H31 109.5
C18 C23 H32 109.5
C18 C23 H33 109.5
H32 C23 H33 109.5
C18 C23 H34 109.5
H32 C23 H34 109.5
H33 C23 H34 109.5
C19 C24 H35 109.5
C19 C24 H36 109.5
H35 C24 H36 109.5
C19 C24 H37 109.5
H35 C24 H37 109.5
H36 C24 H37 109.5
C20 C25 H38 109.5
C20 C25 H39 109.5
H38 C25 H39 109.5
C20 C25 H40 109.5
H38 C25 H40 109.5
H39 C25 H40 109.5

loop_
_geom_bond_atom_site_label_1
_geom_bond_atom_site_label_2
_geom_bond_distance
W1 C1 1.939(6)
W1 C2 1.950(6)
W1 N1 2.229(5)
W1 C20 2.333(6)
W1 C19 2.334(6)
W1 C16 2.354(6)
W1 C18 2.377(6)
W1 C17 2.383(6)
W1 Si1 2.6350(15)
Si1 C3 1.909(6)
Si1 C5 1.914(6)
Si1 C7 1.923(6)
O1 C1 1.179(7)
O2 C2 1.166(7)
N1 C9 1.353(7)
N1 C13 1.353(7)
N2 C11 1.370(7)
N2 C14 1.442(8)
N2 C15 1.448(8)
C3 C4 1.530(8)
C3 H1 0.9900
C3 H2 0.9900
C4 H3 0.9800
C4 H4 0.9800
C4 H5 0.9800
C5 C6 1.511(9)
C5 H6 0.9900
C5 H7 0.9900
C6 H8 0.9800
C6 H9 0.9800
C6 H10 0.9800
C7 C8 1.505(10)
C7 H11 0.9900
C7 H12 0.9900
C8 H13 0.9800
C8 H14 0.9800
C8 H15 0.9800
C9 C10 1.382(8)
C9 H16 0.9500
C10 C11 1.407(8)
C10 H17 0.9500
C11 C12 1.402(8)
C12 C13 1.368(8)
C12 H18 0.9500
C13 H19 0.9500
C14 H20 0.9800
C14 H21 0.9800
C14 H22 0.9800
C15 H23 0.9800
C15 H24 0.9800
C15 H25 0.9800
C16 C17 1.427(8)
C16 C20 1.431(9)
C16 C21 1.498(9)
C17 C18 1.404(9)
C17 C22 1.519(9)
C18 C19 1.427(9)
C18 C23 1.500(9)
C19 C20 1.425(9)
C19 C24 1.519(9)
C20 C25 1.499(8)
C21 H26 0.9800
C21 H27 0.9800
C21 H28 0.9800
C22 H29 0.9800
C22 H30 0.9800
C22 H31 0.9800
C23 H32 0.9800
C23 H33 0.9800
C23 H34 0.9800
C24 H35 0.9800
C24 H36 0.9800
C24 H37 0.9800
C25 H38 0.9800
C25 H39 0.9800
C25 H40 0.9800

loop_
_geom_torsion_atom_site_label_1
_geom_torsion_atom_site_label_2
_geom_torsion_atom_site_label_3
_geom_torsion_atom_site_label_4
_geom_torsion
C1 W1 Si1 C3 72.1(3)
C2 W1 Si1 C3 -170.2(3)
N1 W1 Si1 C3 135.8(3)
C20 W1 Si1 C3 -23.1(3)
C19 W1 Si1 C3 -16.0(3)
C16 W1 Si1 C3 -57.1(3)
C18 W1 Si1 C3 -68.3(3)
C17 W1 Si1 C3 -82.6(3)
C1 W1 Si1 C5 -46.6(3)
C2 W1 Si1 C5 71.0(3)
N1 W1 Si1 C5 17.0(3)
C20 W1 Si1 C5 -141.9(3)
C19 W1 Si1 C5 -134.7(3)
C16 W1 Si1 C5 -175.8(3)
C18 W1 Si1 C5 173.0(3)
C17 W1 Si1 C5 158.7(3)
C1 W1 Si1 C7 -170.6(3)
C2 W1 Si1 C7 -52.9(3)
N1 W1 Si1 C7 -106.9(3)
C20 W1 Si1 C7 94.2(3)
C19 W1 Si1 C7 101.4(3)
C16 W1 Si1 C7 60.3(3)
C18 W1 Si1 C7 49.0(4)
C17 W1 Si1 C7 34.8(3)
C1 W1 N1 C9 -42.5(5)
C2 W1 N1 C9 -149.3(5)
C20 W1 N1 C9 53.1(5)
C19 W1 N1 C9 59.0(5)
C16 W1 N1 C9 98.8(5)
C18 W1 N1 C9 93.0(5)
C17 W1 N1 C9 116.1(5)
Si1 W1 N1 C9 -100.9(4)
C1 W1 N1 C13 144.7(5)
C2 W1 N1 C13 37.9(4)
C20 W1 N1 C13 -119.7(4)
C19 W1 N1 C13 -113.8(5)
C16 W1 N1 C13 -74.0(5)
C18 W1 N1 C13 -79.8(4)
C17 W1 N1 C13 -56.7(5)
Si1 W1 N1 C13 86.3(4)
C5 Si1 C3 C4 57.9(5)
C7 Si1 C3 C4 168.0(5)
W1 Si1 C3 C4 -67.7(5)
C3 Si1 C5 C6 -172.8(5)
C7 Si1 C5 C6 82.6(6)
W1 Si1 C5 C6 -44.6(6)
C3 Si1 C7 C8 -98.7(6)
C5 Si1 C7 C8 6.3(6)
W1 Si1 C7 C8 134.0(5)
C13 N1 C9 C10 1.4(8)
W1 N1 C9 C10 -172.0(5)
N1 C9 C10 C11 -0.1(9)
C14 N2 C11 C12 170.6(6)
C15 N2 C11 C12 5.7(9)
C14 N2 C11 C10 -9.9(9)
C15 N2 C11 C10 -174.8(6)
C9 C10 C11 N2 178.8(6)
C9 C10 C11 C12 -1.7(8)
N2 C11 C12 C13 -178.3(5)
C10 C11 C12 C13 2.2(8)
C9 N1 C13 C12 -0.9(8)
W1 N1 C13 C12 172.4(4)
C11 C12 C13 N1 -0.9(9)
C1 W1 C16 C17 159.8(3)
C2 W1 C16 C17 -72.2(4)
N1 W1 C16 C17 29.7(5)
C20 W1 C16 C17 115.8(5)
C19 W1 C16 C17 78.1(4)
C18 W1 C16 C17 36.4(3)
Si1 W1 C16 C17 -135.9(3)
C1 W1 C16 C20 44.0(4)
C2 W1 C16 C20 172.0(4)
N1 W1 C16 C20 -86.1(4)
C19 W1 C16 C20 -37.8(4)
C18 W1 C16 C20 -79.4(4)
C17 W1 C16 C20 -115.8(5)
Si1 W1 C16 C20 108.3(3)
C1 W1 C16 C21 -79.3(7)
C2 W1 C16 C21 48.7(7)
N1 W1 C16 C21 150.6(6)
C20 W1 C16 C21 -123.3(8)
C19 W1 C16 C21 -161.1(7)
C18 W1 C16 C21 157.3(7)
C17 W1 C16 C21 120.9(8)
Si1 W1 C16 C21 -15.0(6)
C20 C16 C17 C18 -0.1(6)
C21 C16 C17 C18 165.5(6)
W1 C16 C17 C18 -63.8(4)
C20 C16 C17 C22 -176.3(6)
C21 C16 C17 C22 -10.6(9)
W1 C16 C17 C22 120.1(6)
C20 C16 C17 W1 63.7(4)
C21 C16 C17 W1 -130.7(6)
C1 W1 C17 C18 72.8(7)
C2 W1 C17 C18 -127.5(4)
N1 W1 C17 C18 -43.3(4)
C20 W1 C17 C18 78.9(4)
C19 W1 C17 C18 37.0(3)
C16 W1 C17 C18 116.7(5)
Si1 W1 C17 C18 165.3(3)
C1 W1 C17 C16 -43.9(7)
C2 W1 C17 C16 115.8(4)
N1 W1 C17 C16 -160.0(3)
C20 W1 C17 C16 -37.8(4)
C19 W1 C17 C16 -79.8(4)
C18 W1 C17 C16 -116.7(5)
Si1 W1 C17 C16 48.5(4)
C1 W1 C17 C22 -164.8(6)
C2 W1 C17 C22 -5.1(6)
N1 W1 C17 C22 79.1(6)
C20 W1 C17 C22 -158.6(7)
C19 W1 C17 C22 159.4(7)
C16 W1 C17 C22 -120.8(7)
C18 W1 C17 C22 122.4(7)
Si1 W1 C17 C22 -72.3(6)
C16 C17 C18 C19 0.8(7)
C22 C17 C18 C19 176.9(6)
W1 C17 C18 C19 -62.1(4)
C16 C17 C18 C23 -174.5(6)
C22 C17 C18 C23 1.6(10)
W1 C17 C18 C23 122.5(6)
C16 C17 C18 W1 62.9(4)
C22 C17 C18 W1 -120.9(6)
C1 W1 C18 C17 -147.8(4)
C2 W1 C18 C17 61.1(4)
N1 W1 C18 C17 138.3(4)
C20 W1 C18 C17 -79.3(4)
C19 W1 C18 C17 -117.5(5)
C16 W1 C18 C17 -37.2(3)
Si1 W1 C18 C17 -24.0(5)
C1 W1 C18 C19 -30.3(5)
C2 W1 C18 C19 178.6(4)
N1 W1 C18 C19 -104.2(4)
C20 W1 C18 C19 38.2(3)
C16 W1 C18 C19 80.2(4)
C17 W1 C18 C19 117.5(5)
Si1 W1 C18 C19 93.5(4)
C1 W1 C18 C23 89.7(7)
C2 W1 C18 C23 -61.4(7)
N1 W1 C18 C23 15.8(6)
C20 W1 C18 C23 158.2(7)
C19 W1 C18 C23 120.0(8)
C16 W1 C18 C23 -159.7(7)
C17 W1 C18 C23 -122.5(8)
Si1 W1 C18 C23 -146.4(5)
C17 C18 C19 C20 -1.2(7)
C23 C18 C19 C20 174.2(6)
W1 C18 C19 C20 -64.9(4)
C17 C18 C19 C24 -172.9(6)
C23 C18 C19 C24 2.5(10)
W1 C18 C19 C24 123.4(6)
C17 C18 C19 W1 63.6(4)
C23 C18 C19 W1 -121.0(6)
C1 W1 C19 C20 -86.9(4)
C2 W1 C19 C20 112.4(5)
N1 W1 C19 C20 -171.8(4)
C16 W1 C19 C20 37.8(4)
C18 W1 C19 C20 115.0(5)
C17 W1 C19 C20 79.1(4)
Si1 W1 C19 C20 -12.3(5)
C1 W1 C19 C18 158.0(4)
C2 W1 C19 C18 -2.7(7)
N1 W1 C19 C18 73.2(4)
C20 W1 C19 C18 -115.0(5)
C16 W1 C19 C18 -77.2(4)
C17 W1 C19 C18 -36.0(3)
Si1 W1 C19 C18 -127.3(3)
C1 W1 C19 C24 34.9(6)
C2 W1 C19 C24 -125.8(6)
N1 W1 C19 C24 -49.9(6)
C20 W1 C19 C24 121.9(8)
C16 W1 C19 C24 159.7(7)
C18 W1 C19 C24 -123.1(7)
C17 W1 C19 C24 -159.1(7)
Si1 W1 C19 C24 109.6(6)
C18 C19 C20 C16 1.1(7)
C24 C19 C20 C16 172.8(6)
W1 C19 C20 C16 -64.9(4)
C18 C19 C20 C25 -169.5(6)
C24 C19 C20 C25 2.1(10)
W1 C19 C20 C25 124.4(6)
C18 C19 C20 W1 66.1(4)
C24 C19 C20 W1 -122.2(6)
C17 C16 C20 C19 -0.7(7)
C21 C16 C20 C19 -165.7(6)
W1 C16 C20 C19 64.4(4)
C17 C16 C20 C25 170.0(6)
C21 C16 C20 C25 5.0(10)
W1 C16 C20 C25 -124.9(6)
C17 C16 C20 W1 -65.1(4)
C21 C16 C20 W1 129.9(6)
C1 W1 C20 C19 99.2(4)
C2 W1 C20 C19 -128.7(5)
N1 W1 C20 C19 10.1(5)
C16 W1 C20 C19 -115.5(5)
C18 W1 C20 C19 -37.8(4)
C17 W1 C20 C19 -78.3(4)
Si1 W1 C20 C19 171.0(3)
C1 W1 C20 C16 -145.2(4)
C2 W1 C20 C16 -13.2(6)
N1 W1 C20 C16 125.7(3)
C19 W1 C20 C16 115.5(5)
C18 W1 C20 C16 77.7(4)
C17 W1 C20 C16 37.3(3)
Si1 W1 C20 C16 -73.4(3)
C1 W1 C20 C25 -22.6(6)
C2 W1 C20 C25 109.4(6)
N1 W1 C20 C25 -111.7(6)
C19 W1 C20 C25 -121.9(8)
C16 W1 C20 C25 122.6(7)
C18 W1 C20 C25 -159.7(7)
C17 W1 C20 C25 159.9(7)
Si1 W1 C20 C25 49.2(6)
